data_2021361
loop_
_publ_author_name
'G\/l\'owka, Marek L.'
'Ka\/lu\.zy\'nska, Sylwia'
'Krause, Malwina'
'Gobis, Katarzyna'
'Foks, Henryk'
'Szczesio, Ma\/lgorzata'
'Olczak, Andrzej'

_publ_section_title
;
 The structures of benzimidazole derivatives and their potential as
 tuberculostatics
;
_journal_coeditor_code FP3059
_journal_issue 12
_journal_name_full 'Acta Crystallographica Section C'
_journal_page_first
;
;
_journal_paper_doi 10.1107/S2053229618014675
_journal_volume 74
_journal_year 2018
_chemical_formula_iupac 'C17 H17 N2 +, C2 H O4 -'
_chemical_formula_moiety 'C17 H17 N2 +, C2 H O4 -'
_chemical_formula_sum 'C19 H18 N2 O4'
_chemical_formula_weight 338.35
_chemical_name_systematic
;
(<i>E</i>)-5,6-Dimethyl-2-styryl-1<i>H</i>-benzo[<i>d</i>]imidazolium
hydrogen oxalate
;
_space_group_crystal_system monoclinic
_space_group_IT_number 14
_space_group_name_Hall '-P 2ybc'
_space_group_name_H-M_alt 'P 1 21/c 1'
_symmetry_space_group_name_Hall '-P 2ybc'
_symmetry_space_group_name_H-M 'P 1 21/c 1'
_atom_sites_solution_hydrogens geom
_audit_creation_method SHELXL-2014
_cell_angle_alpha 90
_cell_angle_beta 97.8415(7)
_cell_angle_gamma 90
_cell_formula_units_Z 4
_cell_length_a 5.56861(9)
_cell_length_b 18.0016(3)
_cell_length_c 17.1528(3)
_cell_measurement_reflns_used 9985
_cell_measurement_temperature 110(2)
_cell_measurement_theta_max 72.337
_cell_measurement_theta_min 5.185
_cell_volume 1703.39(5)
_computing_cell_refinement
;
SAINT-Plus (Bruker, 2003)
;
_computing_data_collection
;
APEX2 (Bruker, 2002)
;
_computing_data_reduction
;
SAINT-Plus (Bruker, 2003)
;
_computing_molecular_graphics
;
PLATON (Spek, 2009) and Mercury (Macrae <i>et al.</i>, 2008)
;
_computing_publication_material
;
PLATON (Spek, 2009)
;
_computing_structure_refinement
;
SHELXL2014 (Sheldrick, 2015)
;
_computing_structure_solution
;
SHELXS97 (Sheldrick, 2008a)
;
_diffrn_ambient_temperature 110(2)
_diffrn_measured_fraction_theta_full 0.999
_diffrn_measured_fraction_theta_max 0.998
_diffrn_measurement_device_type 'Bruker SMART APEXII CCD'
_diffrn_measurement_method '\w scan'
_diffrn_radiation_type CuK\a
_diffrn_radiation_wavelength 1.54178
_diffrn_reflns_av_R_equivalents 0.0307
_diffrn_reflns_av_unetI/netI 0.0183
_diffrn_reflns_limit_h_max 6
_diffrn_reflns_limit_h_min -6
_diffrn_reflns_limit_k_max 22
_diffrn_reflns_limit_k_min 0
_diffrn_reflns_limit_l_max 21
_diffrn_reflns_limit_l_min 0
_diffrn_reflns_number 3349
_diffrn_reflns_theta_full 67.679
_diffrn_reflns_theta_max 72.258
_diffrn_reflns_theta_min 3.577
_exptl_absorpt_coefficient_mu 0.771
_exptl_absorpt_correction_T_max 0.753578
_exptl_absorpt_correction_T_min 0.673359
_exptl_absorpt_correction_type multi-scan
_exptl_absorpt_process_details
;
(<i>TWINABS</i>; Sheldrick, 2008b)
;
_exptl_crystal_colour yellow
_exptl_crystal_density_diffrn 1.319
_exptl_crystal_description prism
_exptl_crystal_F_000 712
_exptl_crystal_size_max 0.748
_exptl_crystal_size_mid 0.074
_exptl_crystal_size_min 0.064
_refine_diff_density_max 0.240
_refine_diff_density_min -0.150
_refine_ls_extinction_method none
_refine_ls_goodness_of_fit_ref 1.053
_refine_ls_hydrogen_treatment constr
_refine_ls_matrix_type full
_refine_ls_number_parameters 231
_refine_ls_number_reflns 3349
_refine_ls_number_restraints 0
_refine_ls_restrained_S_all 1.053
_refine_ls_R_factor_all 0.0355
_refine_ls_R_factor_gt 0.0321
_refine_ls_shift/su_max 0.001
_refine_ls_shift/su_mean 0.000
_refine_ls_structure_factor_coef Fsqd
_refine_ls_weighting_details 'w=1/[\s^2^(Fo^2^)+(0.0525P)^2^+0.3027P] where P=(Fo^2^+2Fc^2^)/3'
_refine_ls_weighting_scheme calc
_refine_ls_wR_factor_gt 0.0876
_refine_ls_wR_factor_ref 0.0899
_reflns_number_gt 3124
_reflns_number_total 3349
_reflns_threshold_expression 'I > 2\s(I)'
_cod_data_source_file fp3059sup1.cif
_cod_data_source_block 2b
_cod_database_code 2021361
_shelx_space_group_comment
;
The symmetry employed for this shelxl refinement is uniquely defined
by the following loop, which should always be used as a source of
symmetry information in preference to the above space-group names.
They are only intended as comments.
;
_shelx_estimated_absorpt_t_min 0.596
_shelx_estimated_absorpt_t_max 0.952
_shelxl_version_number 2.014

loop_
_space_group_symop_operation_xyz
'x, y, z'
'-x, y+1/2, -z+1/2'
'-x, -y, -z'
'x, -y-1/2, z-1/2'

loop_
_atom_site_type_symbol
_atom_site_label
_atom_site_fract_x
_atom_site_fract_y
_atom_site_fract_z
_atom_site_U_iso_or_equiv
_atom_site_adp_type
_atom_site_calc_flag
_atom_site_occupancy
C C2 0.0652(3) 0.40505(8) 0.76988(8) 0.0263(3) Uani d 1
C C4 0.3059(2) 0.38397(7) 0.67930(8) 0.0234(3) Uani d 1
C C5 0.4355(3) 0.35485(8) 0.62208(8) 0.0248(3) Uani d 1
H H3 0.4109 0.3051 0.6043 0.030 Uiso calc 1
C C6 0.5998(3) 0.40009(8) 0.59213(8) 0.0265(3) Uani d 1
C C7 0.6361(3) 0.47492(8) 0.61884(9) 0.0280(3) Uani d 1
C C8 0.5100(3) 0.50292(8) 0.67623(9) 0.0281(3) Uani d 1
H H4 0.5346 0.5525 0.6945 0.034 Uiso calc 1
C C9 0.3458(3) 0.45645(7) 0.70657(8) 0.0249(3) Uani d 1
C C10 0.7418(3) 0.37007(9) 0.52992(9) 0.0324(3) Uani d 1
H H5 0.7041 0.3173 0.5211 0.049 Uiso calc 1
H H6 0.9157 0.3759 0.5476 0.049 Uiso calc 1
H H7 0.6977 0.3975 0.4807 0.049 Uiso calc 1
C C11 0.8121(3) 0.52453(9) 0.58409(10) 0.0352(4) Uani d 1
H H9 0.9719 0.5008 0.5897 0.053 Uiso calc 1
H H10 0.8243 0.5723 0.6118 0.053 Uiso calc 1
H H8 0.7547 0.5328 0.5282 0.053 Uiso calc 1
C C12 -0.1091(3) 0.39727(8) 0.82420(8) 0.0292(3) Uani d 1
H H11 -0.1245 0.4371 0.8595 0.035 Uiso calc 1
C C13 -0.2509(3) 0.33766(8) 0.82838(8) 0.0289(3) Uani d 1
H H12 -0.2374 0.2984 0.7922 0.035 Uiso calc 1
C C21 -0.4250(3) 0.32824(8) 0.88434(8) 0.0304(3) Uani d 1
C C22 -0.5753(3) 0.26627(9) 0.87807(9) 0.0329(3) Uani d 1
H H13 -0.5612 0.2306 0.8381 0.039 Uiso calc 1
C C23 -0.7455(3) 0.25539(9) 0.92895(9) 0.0368(4) Uani d 1
H H14 -0.8475 0.2129 0.9234 0.044 Uiso calc 1
C C24 -0.7664(3) 0.30659(10) 0.98777(9) 0.0381(4) Uani d 1
H H15 -0.8830 0.2994 1.0227 0.046 Uiso calc 1
C C25 -0.6172(4) 0.36809(11) 0.99550(10) 0.0455(4) Uani d 1
H H16 -0.6309 0.4030 1.0362 0.055 Uiso calc 1
C C26 -0.4473(4) 0.37962(10) 0.94452(10) 0.0417(4) Uani d 1
H H17 -0.3461 0.4223 0.9504 0.050 Uiso calc 1
N N3 0.1297(2) 0.35405(6) 0.71942(7) 0.0243(2) Uani d 1
H H2 0.0695 0.3089 0.7130 0.029 Uiso calc 1
N N1 0.1949(2) 0.46681(6) 0.76335(7) 0.0271(3) Uani d 1
H H1 0.1855 0.5077 0.7909 0.032 Uiso calc 1
C C1S 0.8674(2) 0.62971(7) 0.82263(8) 0.0214(3) Uani d 1
C C2S 1.1190(2) 0.66258(8) 0.81548(8) 0.0222(3) Uani d 1
O O1S 0.69029(18) 0.67687(5) 0.80515(6) 0.0266(2) Uani d 1
H H1S 0.540(3) 0.6528(6) 0.8087(10) 0.040 Uiso calc 1
O O2S 0.84578(19) 0.56580(6) 0.84260(7) 0.0340(3) Uani d 1
O O3S 1.28124(17) 0.61507(6) 0.80966(7) 0.0295(2) Uani d 1
O O4S 1.14404(18) 0.73080(5) 0.81726(7) 0.0309(2) Uani d 1

loop_
_atom_site_aniso_label
_atom_site_aniso_U_11
_atom_site_aniso_U_22
_atom_site_aniso_U_33
_atom_site_aniso_U_12
_atom_site_aniso_U_13
_atom_site_aniso_U_23
C2 0.0284(7) 0.0205(6) 0.0282(7) 0.0052(6) -0.0023(6) 0.0010(5)
C4 0.0217(6) 0.0184(6) 0.0280(6) 0.0001(5) -0.0042(5) 0.0024(5)
C5 0.0232(7) 0.0214(6) 0.0277(7) 0.0015(5) -0.0040(5) -0.0010(5)
C6 0.0227(7) 0.0283(7) 0.0263(7) 0.0019(6) -0.0052(5) 0.0017(5)
C7 0.0239(7) 0.0254(7) 0.0319(7) -0.0011(6) -0.0070(6) 0.0059(6)
C8 0.0267(7) 0.0197(6) 0.0349(7) -0.0007(6) -0.0057(6) 0.0019(5)
C9 0.0257(7) 0.0195(6) 0.0275(7) 0.0043(5) -0.0037(5) 0.0008(5)
C10 0.0260(7) 0.0370(8) 0.0336(8) -0.0023(6) 0.0020(6) -0.0007(6)
C11 0.0308(8) 0.0325(8) 0.0407(8) -0.0046(7) -0.0009(7) 0.0067(6)
C12 0.0344(8) 0.0245(7) 0.0282(7) 0.0088(6) 0.0023(6) 0.0017(5)
C13 0.0327(8) 0.0277(7) 0.0256(7) 0.0072(6) 0.0009(6) 0.0009(5)
C21 0.0342(8) 0.0309(7) 0.0259(7) 0.0090(6) 0.0026(6) 0.0026(6)
C22 0.0372(9) 0.0310(7) 0.0299(7) 0.0075(7) 0.0024(6) 0.0030(6)
C23 0.0385(9) 0.0375(9) 0.0347(8) 0.0054(7) 0.0058(7) 0.0078(6)
C24 0.0388(9) 0.0459(9) 0.0309(8) 0.0080(8) 0.0093(7) 0.0081(7)
C25 0.0559(12) 0.0474(10) 0.0353(8) 0.0037(9) 0.0143(8) -0.0060(7)
C26 0.0487(10) 0.0412(9) 0.0370(9) -0.0003(8) 0.0125(7) -0.0068(7)
N3 0.0247(6) 0.0183(5) 0.0289(6) 0.0009(5) 0.0003(5) 0.0006(4)
N1 0.0309(6) 0.0193(6) 0.0298(6) 0.0036(5) 0.0000(5) -0.0014(4)
C1S 0.0191(6) 0.0206(6) 0.0252(6) -0.0003(5) 0.0055(5) -0.0040(5)
C2S 0.0180(6) 0.0232(6) 0.0256(6) -0.0001(5) 0.0038(5) -0.0008(5)
O1S 0.0160(4) 0.0243(5) 0.0399(6) 0.0006(4) 0.0056(4) 0.0027(4)
O2S 0.0275(5) 0.0198(5) 0.0570(7) -0.0006(4) 0.0135(5) 0.0026(5)
O3S 0.0174(5) 0.0233(5) 0.0485(6) -0.0002(4) 0.0075(4) -0.0072(4)
O4S 0.0214(5) 0.0191(5) 0.0527(6) -0.0012(4) 0.0065(4) 0.0020(4)

loop_
_atom_type_symbol
_atom_type_description
_atom_type_scat_dispersion_real
_atom_type_scat_dispersion_imag
_atom_type_scat_source
C C 0.0181 0.0091 'International Tables Vol C Tables 4.2.6.8 and 6.1.1.4'
H H 0.0000 0.0000 'International Tables Vol C Tables 4.2.6.8 and 6.1.1.4'
N N 0.0311 0.0180 'International Tables Vol C Tables 4.2.6.8 and 6.1.1.4'
O O 0.0492 0.0322 'International Tables Vol C Tables 4.2.6.8 and 6.1.1.4'

loop_
_geom_angle_atom_site_label_1
_geom_angle_atom_site_label_2
_geom_angle_atom_site_label_3
_geom_angle
N1 C2 N3 108.60(13)
N1 C2 C12 123.60(13)
N3 C2 C12 127.80(13)
N3 C4 C9 106.82(12)
N3 C4 C5 132.33(12)
C9 C4 C5 120.85(13)
C6 C5 C4 118.28(13)
C6 C5 H3 120.9
C4 C5 H3 120.9
C5 C6 C7 120.73(14)
C5 C6 C10 119.37(13)
C7 C6 C10 119.90(14)
C8 C7 C6 120.64(14)
C8 C7 C11 119.15(14)
C6 C7 C11 120.21(14)
C7 C8 C9 118.12(13)
C7 C8 H4 120.9
C9 C8 H4 120.9
N1 C9 C8 132.51(13)
N1 C9 C4 106.14(12)
C8 C9 C4 121.35(14)
C6 C10 H5 109.5
C6 C10 H6 109.5
H5 C10 H6 109.5
C6 C10 H7 109.5
H5 C10 H7 109.5
H6 C10 H7 109.5
C7 C11 H9 109.5
C7 C11 H10 109.5
H9 C11 H10 109.5
C7 C11 H8 109.5
H9 C11 H8 109.5
H10 C11 H8 109.5
C13 C12 C2 124.49(14)
C13 C12 H11 117.8
C2 C12 H11 117.8
C12 C13 C21 125.14(14)
C12 C13 H12 117.4
C21 C13 H12 117.4
C22 C21 C26 118.21(15)
C22 C21 C13 119.19(14)
C26 C21 C13 122.60(15)
C23 C22 C21 121.37(15)
C23 C22 H13 119.3
C21 C22 H13 119.3
C24 C23 C22 119.84(16)
C24 C23 H14 120.1
C22 C23 H14 120.1
C25 C24 C23 119.69(16)
C25 C24 H15 120.2
C23 C24 H15 120.2
C24 C25 C26 120.83(16)
C24 C25 H16 119.6
C26 C25 H16 119.6
C25 C26 C21 120.05(17)
C25 C26 H17 120.0
C21 C26 H17 120.0
C2 N3 C4 108.95(12)
C2 N3 H2 125.5
C4 N3 H2 125.5
C2 N1 C9 109.48(11)
C2 N1 H1 125.3
C9 N1 H1 125.3
O2S C1S O1S 125.60(12)
O2S C1S C2S 120.91(12)
O1S C1S C2S 113.49(11)
O4S C2S O3S 126.69(12)
O4S C2S C1S 118.72(12)
O3S C2S C1S 114.58(11)
C1S O1S H1S 109.5

loop_
_geom_bond_atom_site_label_1
_geom_bond_atom_site_label_2
_geom_bond_distance
C2 N1 1.3385(19)
C2 N3 1.3438(18)
C2 C12 1.441(2)
C4 N3 1.3818(19)
C4 C9 1.3937(18)
C4 C5 1.398(2)
C5 C6 1.375(2)
C5 H3 0.9500
C6 C7 1.428(2)
C6 C10 1.512(2)
C7 C8 1.380(2)
C7 C11 1.508(2)
C8 C9 1.392(2)
C8 H4 0.9500
C9 N1 1.383(2)
C10 H5 0.9800
C10 H6 0.9800
C10 H7 0.9800
C11 H9 0.9800
C11 H10 0.9800
C11 H8 0.9800
C12 C13 1.340(2)
C12 H11 0.9500
C13 C21 1.464(2)
C13 H12 0.9500
C21 C22 1.390(2)
C21 C26 1.404(2)
C22 C23 1.387(2)
C22 H13 0.9500
C23 C24 1.383(2)
C23 H14 0.9500
C24 C25 1.380(3)
C24 H15 0.9500
C25 C26 1.389(3)
C25 H16 0.9500
C26 H17 0.9500
N3 H2 0.8800
N1 H1 0.8800
C1S O2S 1.2109(17)
C1S O1S 1.3048(16)
C1S C2S 1.5410(19)
C2S O4S 1.2358(17)
C2S O3S 1.2581(17)
O1S H1S 0.95(2)

loop_
_geom_hbond_atom_site_label_D
_geom_hbond_atom_site_label_H
_geom_hbond_atom_site_label_A
_geom_hbond_site_symmetry_A
_geom_hbond_distance_DH
_geom_hbond_distance_HA
_geom_hbond_distance_DA
_geom_hbond_angle_DHA
N1 H1 O3S 1_455 0.88 2.02 2.8074(15) 148.4
N1 H1 O2S 1_455 0.88 2.43 3.0860(16) 131.4
O1S H1S O3S 1_455 0.95 1.59 2.5456(14) 176.4
N3 H2 O4S 2_646 0.88 1.87 2.7169(15) 161.2

_cod_database_fobs_code 2021361
